data_2017375
loop_
_publ_author_name
'Zhang, Zhenfeng'
'Zhang, Jinming'
'Zhang, Guisheng'
'Wang, Jange'

_publ_section_title
;Anomeric effect and hydrogen-bonded supramolecular motif in
 5-(3-fluoro-4-methoxyphenyl)-1-[(3-fluoro-4-methoxyphenyl)aminomethyl]-1,3,5-triazinane-2-thione
;
_journal_coeditor_code DN3126
_journal_issue 11
_journal_name_full 'Acta Crystallographica Section C'
_journal_page_first o558
_journal_page_last o561
_journal_paper_doi 10.1107/S0108270109038487
_journal_volume 65
_journal_year 2009
_chemical_formula_iupac 'C18 H20 F2 N4 O2 S'
_chemical_formula_moiety 'C18 H20 F2 N4 O2 S'
_chemical_formula_sum 'C18 H20 F2 N4 O2 S'
_chemical_formula_weight 394.44
_chemical_name_systematic
5-(3-fluoro-4-methoxyphenyl)-1-[(3-fluoro-4-methoxyphenyl)aminomethyl]-1,3,5-triazinane-2-thione
_space_group_IT_number 2
_symmetry_cell_setting triclinic
_symmetry_space_group_name_Hall '-P 1'
_symmetry_space_group_name_H-M 'P -1'
_atom_sites_solution_hydrogens geom
_atom_sites_solution_primary direct
_atom_sites_solution_secondary difmap
_audit_creation_method SHELXL97
_cell_angle_alpha 106.6930(10)
_cell_angle_beta 102.3620(10)
_cell_angle_gamma 103.7150(10)
_cell_formula_units_Z 2
_cell_length_a 6.6019(8)
_cell_length_b 11.1195(13)
_cell_length_c 13.9076(17)
_cell_measurement_reflns_used 2659
_cell_measurement_temperature 296(2)
_cell_measurement_theta_max 25.5
_cell_measurement_theta_min 2.99
_cell_volume 905.31(19)
_computing_cell_refinement 'SAINT (Bruker, 1997)'
_computing_data_collection 'SMART (Bruker, 1997)'
_computing_data_reduction 'SAINT (Bruker, 1997)'
_computing_molecular_graphics 'SHELXTL (Sheldrick, 2008)'
_computing_publication_material 'SHELXTL (Sheldrick, 2008)'
_computing_structure_refinement 'SHELXL97 (Sheldrick, 2008)'
_computing_structure_solution 'SHELXS97 (Sheldrick, 2008)'
_diffrn_ambient_temperature 296(2)
_diffrn_measured_fraction_theta_full 0.993
_diffrn_measured_fraction_theta_max 0.993
_diffrn_measurement_device_type 'Bruker SMART CCD area-detector'
_diffrn_measurement_method '\f and \w'
_diffrn_radiation_monochromator graphite
_diffrn_radiation_source 'fine-focus sealed tube'
_diffrn_radiation_type MoK\a
_diffrn_radiation_wavelength 0.71073
_diffrn_reflns_av_R_equivalents 0.0149
_diffrn_reflns_av_sigmaI/netI 0.0219
_diffrn_reflns_limit_h_max 7
_diffrn_reflns_limit_h_min -7
_diffrn_reflns_limit_k_max 13
_diffrn_reflns_limit_k_min -13
_diffrn_reflns_limit_l_max 16
_diffrn_reflns_limit_l_min -16
_diffrn_reflns_number 6772
_diffrn_reflns_theta_full 25.50
_diffrn_reflns_theta_max 25.50
_diffrn_reflns_theta_min 2.99
_exptl_absorpt_coefficient_mu 0.220
_exptl_absorpt_correction_T_max 0.9510
_exptl_absorpt_correction_T_min 0.9348
_exptl_absorpt_correction_type multi-scan
_exptl_absorpt_process_details '(SADABS; Sheldrick, 2003)'
_exptl_crystal_colour colourless
_exptl_crystal_density_diffrn 1.447
_exptl_crystal_density_method 'not measured'
_exptl_crystal_description block
_exptl_crystal_F_000 412
_exptl_crystal_size_max 0.31
_exptl_crystal_size_mid 0.28
_exptl_crystal_size_min 0.23
_refine_diff_density_max 0.296
_refine_diff_density_min -0.237
_refine_ls_extinction_method none
_refine_ls_goodness_of_fit_ref 1.037
_refine_ls_hydrogen_treatment constr
_refine_ls_matrix_type full
_refine_ls_number_parameters 246
_refine_ls_number_reflns 3341
_refine_ls_number_restraints 0
_refine_ls_restrained_S_all 1.037
_refine_ls_R_factor_all 0.0490
_refine_ls_R_factor_gt 0.0380
_refine_ls_shift/su_max 0.000
_refine_ls_shift/su_mean 0.000
_refine_ls_structure_factor_coef Fsqd
_refine_ls_weighting_details 'calc w = 1/[\s^2^(Fo^2^)+(0.0413P)^2^+0.2709P] where P=(Fo^2^+2Fc^2^)/3'
_refine_ls_weighting_scheme calc
_refine_ls_wR_factor_gt 0.0909
_refine_ls_wR_factor_ref 0.0984
_reflns_number_gt 2683
_reflns_number_total 3341
_reflns_threshold_expression I>2\s(I)
_cod_data_source_file dn3126.cif
_cod_data_source_block I
_cod_database_code 2017375
_cod_database_fobs_code 2017375

loop_
_symmetry_equiv_pos_as_xyz
'x, y, z'
'-x, -y, -z'

loop_
_atom_site_type_symbol
_atom_site_label
_atom_site_fract_x
_atom_site_fract_y
_atom_site_fract_z
_atom_site_U_iso_or_equiv
_atom_site_adp_type
_atom_site_calc_flag
_atom_site_refinement_flags
_atom_site_occupancy
_atom_site_disorder_assembly
_atom_site_disorder_group
S S1 0.23235(9) 0.30856(5) -0.04874(4) 0.05375(16) Uani d . 1 . .
F F1 -0.62384(18) -0.05474(14) 0.24186(11) 0.0721(4) Uani d . 1 . .
F F2 0.0469(2) 0.32005(16) 0.50105(12) 0.0902(5) Uani d . 1 . .
O O1 -0.2537(2) -0.09836(15) 0.30595(13) 0.0663(4) Uani d . 1 . .
O O2 0.3728(2) 0.22553(15) 0.50330(11) 0.0612(4) Uani d . 1 . .
N N1 0.1966(3) 0.53756(15) 0.26436(12) 0.0518(4) Uani d . 1 . .
N N2 0.3653(3) 0.51616(16) 0.12691(12) 0.0559(4) Uani d . 1 . .
H H2 0.4816 0.5355 0.1084 0.067 Uiso calc R 1 . .
N N3 0.0144(2) 0.38053(15) 0.08834(11) 0.0459(4) Uani d . 1 . .
N N4 -0.3316(3) 0.22545(17) 0.06919(14) 0.0581(4) Uani d . 1 . .
H H4 -0.4429 0.2533 0.0664 0.070 Uiso calc R 1 . .
C C1 0.3618(4) 0.60429(19) 0.22739(16) 0.0618(6) Uani d . 1 . .
H H1A 0.5039 0.6328 0.2794 0.074 Uiso calc R 1 . .
H H1B 0.3319 0.6823 0.2183 0.074 Uiso calc R 1 . .
C C2 -0.0081(3) 0.4776(2) 0.18020(15) 0.0545(5) Uani d . 1 . .
H H2A -0.0526 0.5459 0.1595 0.065 Uiso calc R 1 . .
H H2B -0.1205 0.4336 0.2048 0.065 Uiso calc R 1 . .
C C3 0.1997(3) 0.40753(18) 0.06202(14) 0.0443(4) Uani d . 1 . .
C C4 -0.1813(3) 0.2665(2) 0.01638(15) 0.0553(5) Uani d . 1 . .
H H4A -0.2550 0.2913 -0.0395 0.066 Uiso calc R 1 . .
H H4B -0.1342 0.1927 -0.0158 0.066 Uiso calc R 1 . .
C C5 -0.2572(3) -0.01931(18) 0.24626(15) 0.0463(4) Uani d . 1 . .
C C6 -0.4521(3) 0.00398(18) 0.21346(15) 0.0467(4) Uani d . 1 . .
C C7 -0.4804(3) 0.08152(18) 0.15476(14) 0.0474(4) Uani d . 1 . .
H H7 -0.6153 0.0940 0.1346 0.057 Uiso calc R 1 . .
C C8 -0.3054(3) 0.14196(17) 0.12523(14) 0.0437(4) Uani d . 1 . .
C C9 -0.1091(3) 0.11870(19) 0.15612(16) 0.0500(5) Uani d . 1 . .
H H9 0.0092 0.1569 0.1365 0.060 Uiso calc R 1 . .
C C10 -0.0860(3) 0.03925(18) 0.21584(16) 0.0506(5) Uani d . 1 . .
H H10 0.0478 0.0253 0.2357 0.061 Uiso calc R 1 . .
C C11 -0.0492(4) -0.1131(2) 0.34785(19) 0.0692(6) Uani d . 1 . .
H H11A -0.0010 -0.1573 0.2912 0.104 Uiso calc R 1 . .
H H11B -0.0647 -0.1647 0.3922 0.104 Uiso calc R 1 . .
H H11C 0.0566 -0.0274 0.3885 0.104 Uiso calc R 1 . .
C C12 0.2519(3) 0.45361(17) 0.32008(13) 0.0441(4) Uani d . 1 . .
C C13 0.1229(3) 0.42315(19) 0.38210(15) 0.0517(5) Uani d . 1 . .
H H13 0.0047 0.4544 0.3846 0.062 Uiso calc R 1 . .
C C14 0.1714(3) 0.3471(2) 0.43909(16) 0.0529(5) Uani d . 1 . .
C C15 0.3456(3) 0.29858(18) 0.44038(14) 0.0464(4) Uani d . 1 . .
C C16 0.4728(3) 0.3289(2) 0.37880(15) 0.0507(5) Uani d . 1 . .
H H16 0.5919 0.2982 0.3774 0.061 Uiso calc R 1 . .
C C17 0.4253(3) 0.40515(19) 0.31837(14) 0.0506(5) Uani d . 1 . .
H H17 0.5117 0.4235 0.2764 0.061 Uiso calc R 1 . .
C C18 0.5573(4) 0.1807(2) 0.51179(18) 0.0651(6) Uani d . 1 . .
H H18A 0.5484 0.1226 0.4438 0.098 Uiso calc R 1 . .
H H18B 0.5601 0.1338 0.5600 0.098 Uiso calc R 1 . .
H H18C 0.6884 0.2553 0.5373 0.098 Uiso calc R 1 . .

loop_
_atom_site_aniso_label
_atom_site_aniso_U_11
_atom_site_aniso_U_22
_atom_site_aniso_U_33
_atom_site_aniso_U_12
_atom_site_aniso_U_13
_atom_site_aniso_U_23
S1 0.0602(3) 0.0619(3) 0.0455(3) 0.0250(3) 0.0179(2) 0.0224(2)
F1 0.0469(7) 0.0922(9) 0.0986(10) 0.0201(6) 0.0362(7) 0.0563(8)
F2 0.0990(10) 0.1321(13) 0.1154(12) 0.0667(10) 0.0783(9) 0.0959(11)
O1 0.0532(8) 0.0749(10) 0.0912(11) 0.0182(7) 0.0259(8) 0.0580(9)
O2 0.0640(9) 0.0706(9) 0.0674(9) 0.0253(7) 0.0227(7) 0.0459(8)
N1 0.0727(11) 0.0432(9) 0.0426(9) 0.0156(8) 0.0195(8) 0.0209(7)
N2 0.0660(11) 0.0525(10) 0.0475(9) 0.0062(8) 0.0228(8) 0.0215(8)
N3 0.0527(9) 0.0494(9) 0.0416(8) 0.0177(7) 0.0145(7) 0.0237(7)
N4 0.0475(9) 0.0719(11) 0.0721(12) 0.0258(9) 0.0184(8) 0.0448(10)
C1 0.0871(16) 0.0434(11) 0.0511(12) 0.0054(11) 0.0234(11) 0.0220(9)
C2 0.0704(13) 0.0585(12) 0.0525(12) 0.0330(11) 0.0247(10) 0.0308(10)
C3 0.0554(11) 0.0473(10) 0.0399(10) 0.0189(9) 0.0130(8) 0.0286(9)
C4 0.0545(12) 0.0629(13) 0.0492(11) 0.0137(10) 0.0084(9) 0.0304(10)
C5 0.0446(10) 0.0428(10) 0.0530(11) 0.0106(8) 0.0149(8) 0.0220(9)
C6 0.0377(9) 0.0489(11) 0.0530(11) 0.0082(8) 0.0188(8) 0.0183(9)
C7 0.0372(9) 0.0537(11) 0.0514(11) 0.0165(8) 0.0120(8) 0.0184(9)
C8 0.0418(10) 0.0432(10) 0.0456(10) 0.0131(8) 0.0103(8) 0.0176(8)
C9 0.0405(10) 0.0531(11) 0.0665(12) 0.0141(9) 0.0212(9) 0.0327(10)
C10 0.0384(10) 0.0518(11) 0.0698(13) 0.0164(9) 0.0161(9) 0.0323(10)
C11 0.0592(13) 0.0822(16) 0.0825(16) 0.0229(12) 0.0168(11) 0.0559(14)
C12 0.0548(11) 0.0390(9) 0.0346(9) 0.0085(8) 0.0133(8) 0.0128(8)
C13 0.0577(12) 0.0583(12) 0.0538(11) 0.0252(10) 0.0264(10) 0.0287(10)
C14 0.0582(12) 0.0631(12) 0.0536(11) 0.0205(10) 0.0302(10) 0.0337(10)
C15 0.0514(11) 0.0448(10) 0.0419(10) 0.0099(9) 0.0126(8) 0.0194(8)
C16 0.0478(11) 0.0590(12) 0.0496(11) 0.0185(9) 0.0168(9) 0.0229(9)
C17 0.0540(11) 0.0575(12) 0.0446(10) 0.0124(9) 0.0223(9) 0.0232(9)
C18 0.0764(15) 0.0612(13) 0.0655(14) 0.0306(12) 0.0178(12) 0.0294(11)

loop_
_atom_type_symbol
_atom_type_description
_atom_type_scat_dispersion_real
_atom_type_scat_dispersion_imag
_atom_type_scat_source
C C 0.0033 0.0016 'International Tables Vol C Tables 4.2.6.8 and 6.1.1.4'
H H 0.0000 0.0000 'International Tables Vol C Tables 4.2.6.8 and 6.1.1.4'
N N 0.0061 0.0033 'International Tables Vol C Tables 4.2.6.8 and 6.1.1.4'
O O 0.0106 0.0060 'International Tables Vol C Tables 4.2.6.8 and 6.1.1.4'
S S 0.1246 0.1234 'International Tables Vol C Tables 4.2.6.8 and 6.1.1.4'
F F 0.0171 0.0103 'International Tables Vol C Tables 4.2.6.8 and 6.1.1.4'

loop_
_geom_angle_atom_site_label_1
_geom_angle_atom_site_label_2
_geom_angle_atom_site_label_3
_geom_angle_site_symmetry_1
_geom_angle_site_symmetry_3
_geom_angle
_geom_angle_publ_flag
O1 C5 C10 . . 126.63(17) n
O1 C5 C6 . . 116.69(16) n
C10 C5 C6 . . 116.67(16) n
F1 C6 C7 . . 119.09(16) n
F1 C6 C5 . . 117.33(16) n
C7 C6 C5 . . 123.59(16) n
C6 C7 C8 . . 119.47(17) n
C6 C7 H7 . . 120.3 n
C8 C7 H7 . . 120.3 n
C9 C8 N4 . . 122.55(16) n
C9 C8 C7 . . 117.96(16) n
N4 C8 C7 . . 119.47(16) n
C8 C9 C10 . . 121.03(17) n
C8 C9 H9 . . 119.5 n
C10 C9 H9 . . 119.5 n
C5 C10 C9 . . 121.27(17) n
C5 C10 H10 . . 119.4 n
C9 C10 H10 . . 119.4 n
O1 C11 H11A . . 109.5 n
O1 C11 H11B . . 109.5 n
H11A C11 H11B . . 109.5 n
O1 C11 H11C . . 109.5 n
H11A C11 H11C . . 109.5 n
H11B C11 H11C . . 109.5 n
N4 C4 N3 . . 112.62(16) y
N4 C4 H4A . . 109.1 n
N3 C4 H4A . . 109.1 n
N4 C4 H4B . . 109.1 n
N3 C4 H4B . . 109.1 n
H4A C4 H4B . . 107.8 n
N2 C3 N3 . . 117.87(17) n
N2 C3 S1 . . 119.38(15) n
N3 C3 S1 . . 122.75(15) n
N1 C1 N2 . . 110.71(16) y
N1 C1 H1A . . 109.5 n
N2 C1 H1A . . 109.5 n
N1 C1 H1B . . 109.5 n
N2 C1 H1B . . 109.5 n
H1A C1 H1B . . 108.1 n
N1 C2 N3 . . 110.60(16) y
N1 C2 H2A . . 109.5 n
N3 C2 H2A . . 109.5 n
N1 C2 H2B . . 109.5 n
N3 C2 H2B . . 109.5 n
H2A C2 H2B . . 108.1 n
C17 C12 C13 . . 118.53(17) n
C17 C12 N1 . . 124.77(16) n
C13 C12 N1 . . 116.67(17) n
C14 C13 C12 . . 119.29(18) n
C14 C13 H13 . . 120.4 n
C12 C13 H13 . . 120.4 n
F2 C14 C13 . . 118.84(17) n
F2 C14 C15 . . 117.45(16) n
C13 C14 C15 . . 123.68(17) n
O2 C15 C16 . . 127.08(18) n
O2 C15 C14 . . 116.07(16) n
C16 C15 C14 . . 116.85(17) n
C15 C16 C17 . . 120.75(18) n
C15 C16 H16 . . 119.6 n
C17 C16 H16 . . 119.6 n
C12 C17 C16 . . 120.89(17) n
C12 C17 H17 . . 119.6 n
C16 C17 H17 . . 119.6 n
O2 C18 H18A . . 109.5 n
O2 C18 H18B . . 109.5 n
H18A C18 H18B . . 109.5 n
O2 C18 H18C . . 109.5 n
H18A C18 H18C . . 109.5 n
H18B C18 H18C . . 109.5 n
C8 N4 C4 . . 122.49(16) n
C8 N4 H4 . . 118.8 n
C4 N4 H4 . . 118.8 n
C3 N3 C2 . . 119.30(16) n
C3 N3 C4 . . 120.73(16) n
C2 N3 C4 . . 119.12(16) n
C12 N1 C1 . . 117.62(17) n
C12 N1 C2 . . 114.78(15) n
C1 N1 C2 . . 109.06(15) n
C3 N2 C1 . . 124.40(17) n
C3 N2 H2 . . 117.8 n
C1 N2 H2 . . 117.8 n
C5 O1 C11 . . 117.01(15) n
C15 O2 C18 . . 117.81(16) n

loop_
_geom_bond_atom_site_label_1
_geom_bond_atom_site_label_2
_geom_bond_site_symmetry_2
_geom_bond_distance
_geom_bond_publ_flag
C5 O1 . 1.372(2) n
C5 C10 . 1.376(2) n
C5 C6 . 1.380(3) n
C6 F1 . 1.363(2) n
C6 C7 . 1.364(3) n
C7 C8 . 1.396(3) n
C7 H7 . 0.9300 n
C8 C9 . 1.384(2) n
C8 N4 . 1.390(2) n
C9 C10 . 1.387(2) n
C9 H9 . 0.9300 n
C10 H10 . 0.9300 n
C11 O1 . 1.419(2) n
C11 H11A . 0.9600 n
C11 H11B . 0.9600 n
C11 H11C . 0.9600 n
C4 N4 . 1.422(2) y
C4 N3 . 1.490(2) y
C4 H4A . 0.9700 n
C4 H4B . 0.9700 n
C3 N2 . 1.339(2) y
C3 N3 . 1.342(2) n
C3 S1 . 1.7063(19) n
C1 N1 . 1.442(2) y
C1 N2 . 1.467(2) y
C1 H1A . 0.9700 n
C1 H1B . 0.9700 n
C2 N1 . 1.445(3) y
C2 N3 . 1.478(2) y
C2 H2A . 0.9700 n
C2 H2B . 0.9700 n
C12 C17 . 1.377(3) n
C12 C13 . 1.389(2) n
C12 N1 . 1.436(2) n
C13 C14 . 1.360(3) n
C13 H13 . 0.9300 n
C14 F2 . 1.358(2) n
C14 C15 . 1.380(3) n
C15 O2 . 1.367(2) n
C15 C16 . 1.376(3) n
C16 C17 . 1.395(3) n
C16 H16 . 0.9300 n
C17 H17 . 0.9300 n
C18 O2 . 1.416(2) n
C18 H18A . 0.9600 n
C18 H18B . 0.9600 n
C18 H18C . 0.9600 n
N4 H4 . 0.8600 n
N2 H2 . 0.8600 n

loop_
_geom_hbond_atom_site_label_D
_geom_hbond_atom_site_label_H
_geom_hbond_atom_site_label_A
_geom_hbond_site_symmetry_A
_geom_hbond_distance_DH
_geom_hbond_distance_HA
_geom_hbond_distance_DA
_geom_hbond_angle_DHA
N2 H2 S1 2_665 0.86 2.68 3.469(2) 152.3
N4 H4 S1 1_455 0.86 2.69 3.456(2) 148.4
C10 H10 F1 1_655 0.93 2.53 3.434(3) 165.0
C11 H11B F2 2_556 0.96 2.59 3.535(3) 168.6
C18 H18C F2 1_655 0.96 2.51 3.292(3) 139.0

loop_
_geom_torsion_atom_site_label_1
_geom_torsion_atom_site_label_2
_geom_torsion_atom_site_label_3
_geom_torsion_atom_site_label_4
_geom_torsion_site_symmetry_1
_geom_torsion_site_symmetry_2
_geom_torsion_site_symmetry_3
_geom_torsion_site_symmetry_4
_geom_torsion
_geom_torsion_publ_flag
O1 C5 C6 F1 . . . . -0.9(3) n
C10 C5 C6 F1 . . . . 179.19(17) n
O1 C5 C6 C7 . . . . 179.25(17) n
C10 C5 C6 C7 . . . . -0.7(3) n
F1 C6 C7 C8 . . . . -179.94(16) n
C5 C6 C7 C8 . . . . -0.1(3) n
C6 C7 C8 C9 . . . . 0.9(3) n
C6 C7 C8 N4 . . . . -177.31(17) n
N4 C8 C9 C10 . . . . 177.22(18) n
C7 C8 C9 C10 . . . . -0.9(3) n
O1 C5 C10 C9 . . . . -179.27(19) n
C6 C5 C10 C9 . . . . 0.7(3) n
C8 C9 C10 C5 . . . . 0.1(3) n
C17 C12 C13 C14 . . . . 0.1(3) n
N1 C12 C13 C14 . . . . -178.13(18) n
C12 C13 C14 F2 . . . . 178.74(18) n
C12 C13 C14 C15 . . . . 0.8(3) n
F2 C14 C15 O2 . . . . 1.1(3) n
C13 C14 C15 O2 . . . . 178.99(19) n
F2 C14 C15 C16 . . . . -178.79(18) n
C13 C14 C15 C16 . . . . -0.9(3) n
O2 C15 C16 C17 . . . . -179.90(18) n
C14 C15 C16 C17 . . . . -0.1(3) n
C13 C12 C17 C16 . . . . -1.0(3) n
N1 C12 C17 C16 . . . . 177.09(17) n
C15 C16 C17 C12 . . . . 1.0(3) n
C9 C8 N4 C4 . . . . 16.4(3) n
C7 C8 N4 C4 . . . . -165.55(18) n
N3 C4 N4 C8 . . . . -82.2(2) n
N2 C3 N3 C2 . . . . 6.5(2) n
S1 C3 N3 C2 . . . . -174.36(12) n
N2 C3 N3 C4 . . . . 175.87(15) n
S1 C3 N3 C4 . . . . -5.0(2) n
N1 C2 N3 C3 . . . . -38.6(2) n
N1 C2 N3 C4 . . . . 151.90(15) n
N4 C4 N3 C3 . . . . 159.98(16) n
N4 C4 N3 C2 . . . . -30.6(2) n
C17 C12 N1 C1 . . . . -17.3(3) n
C13 C12 N1 C1 . . . . 160.84(17) n
C17 C12 N1 C2 . . . . 113.1(2) n
C13 C12 N1 C2 . . . . -68.8(2) n
N2 C1 N1 C12 . . . . 82.6(2) n
N2 C1 N1 C2 . . . . -50.3(2) n
N3 C2 N1 C12 . . . . -74.42(19) n
N3 C2 N1 C1 . . . . 59.98(19) n
N3 C3 N2 C1 . . . . 3.0(3) n
S1 C3 N2 C1 . . . . -176.13(15) n
N1 C1 N2 C3 . . . . 19.9(3) n
C10 C5 O1 C11 . . . . 5.4(3) n
C6 C5 O1 C11 . . . . -174.51(19) n
C16 C15 O2 C18 . . . . 3.6(3) n
C14 C15 O2 C18 . . . . -176.26(18) n

loop_
_cod_related_entry_id
_cod_related_entry_database
_cod_related_entry_code
1 ChemSpider 24726538
